data_4122753
loop_
_publ_author_name
'Zolnhofer, Eva M.'
'K\"a\&s, Martina'
'Khusniyarov, Marat M.'
'Heinemann, Frank W.'
'Maron, Laurent'
'van Gastel, Maurice'
'Bill, Eckhard'
'Meyer, Karsten'

_publ_section_title
;
 An Intermediate Cobalt(IV) Nitrido Complex and its N-Migratory Insertion
 Product.
;
_journal_issue 42
_journal_name_full 'Journal of the American Chemical Society'
_journal_page_first 15072
_journal_page_last 15078
_journal_paper_doi 10.1021/ja508144j
_journal_volume 136
_journal_year 2014
_chemical_formula_moiety
;
 0.938(C46 H57 Co N6 O), 0.062(C46 H56 Co N6 O), Cl, C4 H8 O, 0.157(H2 O)
;
_chemical_formula_sum 'C50 H65.25 Cl Co N5.94 O2.16'
_chemical_formula_weight 878.34
_chemical_name_systematic
; 
 ? 
;
_space_group_IT_number 68
_symmetry_cell_setting orthorhombic
_symmetry_space_group_name_Hall '-C 2a 2ac'
_symmetry_space_group_name_H-M 'C c c a :2'
_atom_sites_solution_hydrogens mixed
_atom_sites_solution_primary direct
_atom_sites_solution_secondary difmap
_audit_creation_method SHELXL-97
_cell_angle_alpha 90.00
_cell_angle_beta 90.00
_cell_angle_gamma 90.00
_cell_formula_units_Z 16
_cell_length_a 19.0807(18)
_cell_length_b 42.120(5)
_cell_length_c 22.668(2)
_cell_measurement_reflns_used 9920
_cell_measurement_temperature 120(2)
_cell_measurement_theta_max 25.37
_cell_measurement_theta_min 2.79
_cell_volume 18218(3)
_computing_cell_refinement 'Bruker SAINT'
_computing_data_collection 'Bruker APEX2'
_computing_data_reduction 'Bruker SAINT'
_computing_molecular_graphics 'SHELXTL 6.12 (Bruker AXS, 2002)'
_computing_publication_material 'SHELXTL 6.12 (Bruker AXS, 2002)'
_computing_structure_refinement 'SHELXTL 6.12 (Bruker AXS, 2002)'
_computing_structure_solution 'SHELXTL 6.12 (Bruker AXS, 2002)'
_diffrn_ambient_temperature 120(2)
_diffrn_detector_area_resol_mean 83.33
_diffrn_measured_fraction_theta_full 0.993
_diffrn_measured_fraction_theta_max 0.993
_diffrn_measurement_device_type 'Bruker Kappa APEX II'
_diffrn_measurement_method '\f and \w scans'
_diffrn_radiation_monochromator 'Quazar focussing montel optics'
_diffrn_radiation_source 'ImuS micro-focus tube'
_diffrn_radiation_type MoK\a
_diffrn_radiation_wavelength 0.71073
_diffrn_reflns_av_R_equivalents 0.0729
_diffrn_reflns_av_sigmaI/netI 0.0540
_diffrn_reflns_limit_h_max 24
_diffrn_reflns_limit_h_min -23
_diffrn_reflns_limit_k_max 51
_diffrn_reflns_limit_k_min -53
_diffrn_reflns_limit_l_max 29
_diffrn_reflns_limit_l_min -28
_diffrn_reflns_number 73344
_diffrn_reflns_theta_full 27.16
_diffrn_reflns_theta_max 27.16
_diffrn_reflns_theta_min 2.01
_exptl_absorpt_coefficient_mu 0.482
_exptl_absorpt_correction_T_max 0.746
_exptl_absorpt_correction_T_min 0.650
_exptl_absorpt_correction_type multi-scan
_exptl_absorpt_process_details 'SADABS, Bruker-AXS, 2008'
_exptl_crystal_colour green
_exptl_crystal_density_diffrn 1.281
_exptl_crystal_density_method 'not measured'
_exptl_crystal_description needle
_exptl_crystal_F_000 7489
_exptl_crystal_size_max 0.18
_exptl_crystal_size_mid 0.06
_exptl_crystal_size_min 0.05
_refine_diff_density_max 0.563
_refine_diff_density_min -0.485
_refine_diff_density_rms 0.062
_refine_ls_extinction_method none
_refine_ls_goodness_of_fit_ref 1.639
_refine_ls_hydrogen_treatment mixed
_refine_ls_matrix_type full
_refine_ls_number_parameters 611
_refine_ls_number_reflns 10051
_refine_ls_number_restraints 70
_refine_ls_restrained_S_all 1.671
_refine_ls_R_factor_all 0.0948
_refine_ls_R_factor_gt 0.0584
_refine_ls_shift/su_max 0.001
_refine_ls_shift/su_mean 0.000
_refine_ls_structure_factor_coef Fsqd
_refine_ls_weighting_details 'calc w=1/[\s^2^(Fo^2^)+(0.0260P)^2^+3.0278P] where P=(Fo^2^+2Fc^2^)/3'
_refine_ls_weighting_scheme calc
_refine_ls_wR_factor_gt 0.1106
_refine_ls_wR_factor_ref 0.1164
_reflns_number_gt 6982
_reflns_number_total 10051
_reflns_threshold_expression >2sigma(I)
_cod_data_source_file ja508144j_si_002.cif
_cod_data_source_block mk1209b
_cod_depositor_comments 'Adding full bibliography for 4122752--4122753.cif.'
_cod_original_cell_volume 18217(3)
_cod_original_sg_symbol_Hall -C2b2bc
_cod_original_sg_symbol_H-M Ccca
_cod_database_code 4122753

loop_
_symmetry_equiv_pos_as_xyz
'x, y, z'
'-x+1/2, -y, z'
'-x, y, -z+1/2'
'x+1/2, -y, -z+1/2'
'x+1/2, y+1/2, z'
'-x+1, -y+1/2, z'
'-x+1/2, y+1/2, -z+1/2'
'x+1, -y+1/2, -z+1/2'
'-x, -y, -z'
'x-1/2, y, -z'
'x, -y, z-1/2'
'-x-1/2, y, z-1/2'
'-x+1/2, -y+1/2, -z'
'x, y+1/2, -z'
'x+1/2, -y+1/2, z-1/2'
'-x, y+1/2, z-1/2'

loop_
_atom_site_label
_atom_site_type_symbol
_atom_site_fract_x
_atom_site_fract_y
_atom_site_fract_z
_atom_site_U_iso_or_equiv
_atom_site_adp_type
_atom_site_occupancy
_atom_site_symmetry_multiplicity
_atom_site_calc_flag
_atom_site_refinement_flags
_atom_site_disorder_assembly
_atom_site_disorder_group
Co1 Co 0.83672(2) 0.09717(2) 0.43712(2) 0.0230(2) Uani 0.937(2) 1 d PU A 1
Co1A Co 0.8294 0.0915 0.4123 0.044(2) Uani 0.0630(16) 1 d PU A 2
Cl1 Cl 0.58720(4) 0.016499(18) 0.64351(3) 0.03709(19) Uani 1 1 d . . .
O2 O 0.5000 0.0352(2) 0.7500 0.059(5) Uani 0.318(10) 2 d SP . .
H2O H 0.5420 0.0229 0.7259 0.089 Uiso 0.32 1 d P . .
O1 O 0.89093(9) 0.13441(4) 0.44467(8) 0.0313(4) Uani 1 1 d . . .
N1 N 0.91625(11) 0.06478(5) 0.41543(9) 0.0279(5) Uani 1 1 d . . .
N2 N 0.81615(12) 0.07402(6) 0.29277(10) 0.0327(6) Uani 1 1 d . A .
N3 N 0.70241(12) 0.07740(6) 0.29003(9) 0.0327(6) Uani 1 1 d . A .
N4 N 0.83932(11) 0.05010(5) 0.53614(10) 0.0293(5) Uani 1 1 d . A .
N5 N 0.74477(11) 0.07697(5) 0.53981(9) 0.0276(5) Uani 1 1 d . A .
N6 N 0.76084(13) 0.09602(6) 0.37765(10) 0.0268(6) Uani 0.9370(16) 1 d P A 1
H6N H 0.7217(16) 0.1021(7) 0.3888(13) 0.040 Uiso 0.9370(16) 1 d P A 1
C1 C 0.91915(14) 0.05533(7) 0.35203(12) 0.0344(7) Uani 1 1 d . A .
H1A H 0.8930 0.0352 0.3471 0.041 Uiso 1 1 calc R . .
H1B H 0.9686 0.0512 0.3414 0.041 Uiso 1 1 calc R . .
C2 C 0.88921(14) 0.07986(7) 0.30886(12) 0.0344(7) Uani 1 1 d . . .
H2A H 0.8929 0.1012 0.3268 0.041 Uiso 1 1 calc R A .
H2B H 0.9181 0.0798 0.2726 0.041 Uiso 1 1 calc R . .
C3 C 0.75964(14) 0.08361(7) 0.32401(11) 0.0295(6) Uani 1 1 d . . .
C4 C 0.79393(17) 0.06084(8) 0.23948(13) 0.0427(8) Uani 1 1 d . . .
H4A H 0.8233 0.0520 0.2099 0.051 Uiso 1 1 calc R A .
C5 C 0.72461(16) 0.06286(8) 0.23742(12) 0.0428(8) Uani 1 1 d . A .
H5A H 0.6954 0.0558 0.2062 0.051 Uiso 1 1 calc R . .
C6 C 0.91411(14) 0.03475(6) 0.45114(12) 0.0338(7) Uani 1 1 d . A .
H6A H 0.9572 0.0225 0.4427 0.041 Uiso 1 1 calc R . .
H6B H 0.8739 0.0219 0.4373 0.041 Uiso 1 1 calc R . .
C7 C 0.90799(14) 0.03858(7) 0.51738(12) 0.0349(7) Uani 1 1 d . . .
H7A H 0.9172 0.0178 0.5364 0.042 Uiso 1 1 calc R A .
H7B H 0.9444 0.0536 0.5311 0.042 Uiso 1 1 calc R . .
C8 C 0.80623(14) 0.07485(7) 0.51012(11) 0.0278(6) Uani 1 1 d . . .
C9 C 0.79916(15) 0.03699(7) 0.58062(11) 0.0333(7) Uani 1 1 d . . .
H9A H 0.8115 0.0195 0.6050 0.040 Uiso 1 1 calc R A .
C10 C 0.73910(15) 0.05375(7) 0.58267(11) 0.0325(7) Uani 1 1 d . A .
H10A H 0.7005 0.0503 0.6084 0.039 Uiso 1 1 calc R . .
C11 C 0.98131(13) 0.08274(6) 0.43185(11) 0.0284(6) Uani 1 1 d . A .
H11A H 1.0224 0.0688 0.4253 0.034 Uiso 1 1 calc R . .
H11B H 0.9794 0.0878 0.4745 0.034 Uiso 1 1 calc R . .
C12 C 0.99210(13) 0.11304(6) 0.39816(11) 0.0262(6) Uani 1 1 d . . .
C13 C 0.94431(14) 0.13814(6) 0.40626(11) 0.0274(6) Uani 1 1 d . A .
C14 C 0.95300(14) 0.16665(6) 0.37335(11) 0.0254(6) Uani 1 1 d . . .
C15 C 1.01257(14) 0.16841(6) 0.33751(11) 0.0277(6) Uani 1 1 d . A .
H15A H 1.0199 0.1875 0.3160 0.033 Uiso 1 1 calc R . .
C16 C 1.06136(14) 0.14452(7) 0.33111(11) 0.0273(6) Uani 1 1 d . . .
C17 C 1.04956(13) 0.11646(7) 0.36140(11) 0.0267(6) Uani 1 1 d . A .
H17A H 1.0814 0.0993 0.3569 0.032 Uiso 1 1 calc R . .
C18 C 0.63109(15) 0.08547(7) 0.30414(11) 0.0311(7) Uani 1 1 d . . .
C19 C 0.58216(16) 0.06111(7) 0.31400(12) 0.0358(7) Uani 1 1 d . A .
C20 C 0.51372(16) 0.07021(8) 0.32829(12) 0.0400(8) Uani 1 1 d . . .
H20A H 0.4799 0.0542 0.3359 0.048 Uiso 1 1 calc R A .
C21 C 0.49365(16) 0.10131(8) 0.33169(12) 0.0396(8) Uani 1 1 d . A .
C22 C 0.54260(15) 0.12471(8) 0.31965(12) 0.0385(7) Uani 1 1 d . . .
H22A H 0.5286 0.1463 0.3209 0.046 Uiso 1 1 calc R A .
C23 C 0.61207(15) 0.11727(7) 0.30572(12) 0.0325(7) Uani 1 1 d . A .
C24 C 0.60181(18) 0.02696(8) 0.30970(15) 0.0533(9) Uani 1 1 d . . .
H24A H 0.5662 0.0140 0.3294 0.080 Uiso 1 1 calc R A .
H24B H 0.6473 0.0236 0.3288 0.080 Uiso 1 1 calc R . .
H24C H 0.6049 0.0208 0.2681 0.080 Uiso 1 1 calc R . .
C25 C 0.41997(16) 0.11028(9) 0.35095(15) 0.0569(10) Uani 1 1 d . . .
H25A H 0.3911 0.0911 0.3537 0.085 Uiso 1 1 calc R A .
H25B H 0.3994 0.1248 0.3220 0.085 Uiso 1 1 calc R . .
H25C H 0.4219 0.1207 0.3896 0.085 Uiso 1 1 calc R . .
C26 C 0.66396(16) 0.14332(7) 0.29310(15) 0.0485(9) Uani 1 1 d . . .
H26A H 0.6934 0.1372 0.2596 0.073 Uiso 1 1 calc R A .
H26B H 0.6935 0.1468 0.3279 0.073 Uiso 1 1 calc R . .
H26C H 0.6387 0.1629 0.2836 0.073 Uiso 1 1 calc R . .
C27 C 0.69208(14) 0.09964(7) 0.52242(11) 0.0275(6) Uani 1 1 d . . .
C28 C 0.63673(14) 0.08930(6) 0.48770(11) 0.0262(6) Uani 1 1 d . A .
C29 C 0.58908(14) 0.11191(7) 0.46823(11) 0.0326(7) Uani 1 1 d . . .
H29A H 0.5511 0.1054 0.4440 0.039 Uiso 1 1 calc R A .
C30 C 0.59562(16) 0.14391(8) 0.48341(12) 0.0365(7) Uani 1 1 d . A .
C31 C 0.65158(16) 0.15295(7) 0.51799(12) 0.0395(8) Uani 1 1 d . . .
H31A H 0.6565 0.1747 0.5285 0.047 Uiso 1 1 calc R A .
C32 C 0.70096(15) 0.13133(7) 0.53794(12) 0.0350(7) Uani 1 1 d . A .
C33 C 0.62824(15) 0.05473(7) 0.47171(12) 0.0352(7) Uani 1 1 d . . .
H33A H 0.6711 0.0471 0.4526 0.053 Uiso 1 1 calc R A .
H33B H 0.5886 0.0523 0.4446 0.053 Uiso 1 1 calc R . .
H33C H 0.6195 0.0423 0.5075 0.053 Uiso 1 1 calc R . .
C34 C 0.54161(18) 0.16779(8) 0.46303(14) 0.0528(9) Uani 1 1 d . . .
H34A H 0.4946 0.1599 0.4723 0.079 Uiso 1 1 calc R A .
H34B H 0.5459 0.1709 0.4203 0.079 Uiso 1 1 calc R . .
H34C H 0.5494 0.1881 0.4832 0.079 Uiso 1 1 calc R . .
C35 C 0.76274(17) 0.14226(8) 0.57532(14) 0.0525(9) Uani 1 1 d . . .
H35A H 0.7530 0.1634 0.5913 0.079 Uiso 1 1 calc R A .
H35B H 0.8051 0.1431 0.5509 0.079 Uiso 1 1 calc R . .
H35C H 0.7699 0.1273 0.6079 0.079 Uiso 1 1 calc R . .
C36 C 0.90071(14) 0.19402(6) 0.37836(11) 0.0263(6) Uani 1 1 d . A .
C37 C 0.77271(15) 0.21025(7) 0.37354(12) 0.0327(7) Uani 1 1 d . A .
H37A H 0.7241 0.2022 0.3667 0.039 Uiso 1 1 calc R . .
C38 C 0.86381(16) 0.24802(7) 0.33912(12) 0.0359(7) Uani 1 1 d . A .
H38A H 0.8755 0.2648 0.3094 0.043 Uiso 1 1 calc R . .
C39 C 0.85200(16) 0.23640(7) 0.44678(12) 0.0377(7) Uani 1 1 d . A .
H39A H 0.8553 0.2456 0.4873 0.045 Uiso 1 1 calc R . .
C40 C 0.82453(13) 0.18291(6) 0.36701(11) 0.0284(6) Uani 1 1 d . . .
H40A H 0.8210 0.1740 0.3267 0.034 Uiso 1 1 calc R A .
H40B H 0.8123 0.1659 0.3953 0.034 Uiso 1 1 calc R . .
C41 C 0.90439(15) 0.20896(7) 0.44070(12) 0.0324(7) Uani 1 1 d . . .
H41A H 0.8939 0.1925 0.4707 0.039 Uiso 1 1 calc R A .
H41B H 0.9524 0.2169 0.4480 0.039 Uiso 1 1 calc R . .
C42 C 0.78967(15) 0.23600(7) 0.32802(12) 0.0373(7) Uani 1 1 d . . .
H42A H 0.7861 0.2271 0.2877 0.045 Uiso 1 1 calc R A .
H42B H 0.7558 0.2537 0.3316 0.045 Uiso 1 1 calc R . .
C43 C 0.86866(17) 0.26219(7) 0.40098(13) 0.0409(8) Uani 1 1 d . . .
H43A H 0.8350 0.2799 0.4049 0.049 Uiso 1 1 calc R A .
H43B H 0.9164 0.2706 0.4078 0.049 Uiso 1 1 calc R . .
C44 C 0.91622(14) 0.22069(6) 0.33353(12) 0.0301(6) Uani 1 1 d . . .
H44A H 0.9642 0.2289 0.3401 0.036 Uiso 1 1 calc R A .
H44B H 0.9141 0.2119 0.2930 0.036 Uiso 1 1 calc R . .
C45 C 0.77788(15) 0.22394(7) 0.43636(12) 0.0390(7) Uani 1 1 d . . .
H45A H 0.7436 0.2414 0.4412 0.047 Uiso 1 1 calc R A .
H45B H 0.7668 0.2072 0.4656 0.047 Uiso 1 1 calc R . .
C46 C 1.12451(15) 0.14870(7) 0.29191(13) 0.0376(7) Uani 1 1 d . A .
H46A H 1.1473 0.1690 0.3009 0.056 Uiso 1 1 calc R . .
H46B H 1.1097 0.1485 0.2505 0.056 Uiso 1 1 calc R . .
H46C H 1.1576 0.1313 0.2988 0.056 Uiso 1 1 calc R . .
O100 O 0.0988(4) 0.74636(19) 0.3141(4) 0.122(3) Uani 0.487(6) 1 d PDU B 1
C101 C 0.0979(5) 0.7495(3) 0.3734(5) 0.089(3) Uani 0.487(6) 1 d PDU B 1
H10B H 0.1394 0.7390 0.3907 0.107 Uiso 0.487(6) 1 calc PR B 1
H10C H 0.0553 0.7393 0.3897 0.107 Uiso 0.487(6) 1 calc PR B 1
C102 C 0.0982(11) 0.7894(4) 0.3915(7) 0.137(5) Uani 0.487(6) 1 d PDU B 1
H10D H 0.0598 0.7953 0.4187 0.165 Uiso 0.487(6) 1 calc PR B 1
H10E H 0.1439 0.7966 0.4074 0.165 Uiso 0.487(6) 1 calc PR B 1
C103 C 0.0872(10) 0.7989(3) 0.3373(6) 0.127(4) Uani 0.487(6) 1 d PDU B 1
H10F H 0.1136 0.8189 0.3319 0.152 Uiso 0.487(6) 1 calc PR B 1
H10G H 0.0368 0.8043 0.3342 0.152 Uiso 0.487(6) 1 calc PR B 1
C104 C 0.1052(6) 0.7770(3) 0.2834(4) 0.098(3) Uani 0.487(6) 1 d PDU B 1
H10H H 0.0708 0.7792 0.2510 0.117 Uiso 0.487(6) 1 calc PR B 1
H10I H 0.1531 0.7807 0.2683 0.117 Uiso 0.487(6) 1 calc PR B 1
O110 O 0.0638(5) 0.8023(2) 0.3054(4) 0.136(3) Uani 0.513(6) 1 d PDU B 2
C111 C 0.0194(6) 0.7881(3) 0.3440(5) 0.134(4) Uani 0.513(6) 1 d PDU B 2
H11C H -0.0140 0.7744 0.3224 0.161 Uiso 0.513(6) 1 calc PR B 2
H11D H -0.0077 0.8044 0.3658 0.161 Uiso 0.513(6) 1 calc PR B 2
C112 C 0.0655(7) 0.7664(4) 0.3909(6) 0.141(4) Uani 0.513(6) 1 d PDU B 2
H11E H 0.0476 0.7675 0.4318 0.169 Uiso 0.513(6) 1 calc PR B 2
H11F H 0.0706 0.7440 0.3783 0.169 Uiso 0.513(6) 1 calc PR B 2
C113 C 0.1266(8) 0.7845(5) 0.3822(8) 0.135(4) Uani 0.513(6) 1 d PDU B 2
H11G H 0.1671 0.7704 0.3907 0.162 Uiso 0.513(6) 1 calc PR B 2
H11H H 0.1270 0.8014 0.4125 0.162 Uiso 0.513(6) 1 calc PR B 2
C114 C 0.1404(6) 0.8002(3) 0.3231(6) 0.127(4) Uani 0.513(6) 1 d PDU B 2
H11I H 0.1627 0.8214 0.3272 0.152 Uiso 0.513(6) 1 calc PR B 2
H11J H 0.1682 0.7867 0.2962 0.152 Uiso 0.513(6) 1 calc PR B 2

loop_
_atom_site_aniso_label
_atom_site_aniso_U_11
_atom_site_aniso_U_22
_atom_site_aniso_U_33
_atom_site_aniso_U_23
_atom_site_aniso_U_13
_atom_site_aniso_U_12
Co1 0.0227(2) 0.0209(2) 0.0254(3) 0.00322(19) 0.00162(17) -0.00033(18)
Co1A 0.033(3) 0.035(4) 0.065(4) 0.015(3) 0.005(3) -0.004(3)
Cl1 0.0268(4) 0.0405(5) 0.0440(4) -0.0067(3) 0.0048(3) 0.0002(3)
O2 0.088(9) 0.049(8) 0.041(6) 0.000 0.008(5) 0.000
O1 0.0314(11) 0.0259(11) 0.0367(11) 0.0032(8) 0.0125(8) -0.0008(8)
N1 0.0234(12) 0.0222(14) 0.0382(13) 0.0043(10) 0.0015(10) -0.0004(10)
N2 0.0304(14) 0.0346(16) 0.0329(13) 0.0010(11) -0.0004(10) 0.0086(11)
N3 0.0380(15) 0.0313(15) 0.0288(12) -0.0018(10) -0.0037(10) 0.0065(12)
N4 0.0253(13) 0.0267(14) 0.0360(12) 0.0076(10) 0.0006(10) -0.0010(11)
N5 0.0239(13) 0.0279(14) 0.0311(12) 0.0022(10) -0.0023(10) -0.0005(10)
N6 0.0246(14) 0.0306(15) 0.0252(12) -0.0010(11) 0.0019(10) 0.0016(12)
C1 0.0269(16) 0.0310(18) 0.0452(17) 0.0001(14) -0.0002(13) 0.0049(13)
C2 0.0310(17) 0.0351(19) 0.0372(16) 0.0034(14) 0.0063(12) 0.0020(14)
C3 0.0340(17) 0.0245(16) 0.0301(15) 0.0063(12) -0.0025(13) 0.0034(13)
C4 0.048(2) 0.049(2) 0.0314(17) -0.0109(14) -0.0018(14) 0.0137(16)
C5 0.046(2) 0.052(2) 0.0301(16) -0.0115(14) -0.0043(14) 0.0168(16)
C6 0.0262(16) 0.0188(16) 0.0564(19) 0.0066(13) 0.0034(13) 0.0006(12)
C7 0.0238(15) 0.0298(18) 0.0512(18) 0.0192(14) 0.0022(13) 0.0028(13)
C8 0.0220(15) 0.0272(17) 0.0343(15) 0.0025(12) 0.0001(12) 0.0000(12)
C9 0.0331(17) 0.0352(19) 0.0315(15) 0.0092(13) 0.0000(12) -0.0059(14)
C10 0.0342(17) 0.0372(19) 0.0261(14) 0.0084(12) 0.0029(12) -0.0038(14)
C11 0.0248(15) 0.0252(16) 0.0351(15) 0.0056(13) -0.0010(12) -0.0005(12)
C12 0.0254(15) 0.0215(16) 0.0317(15) 0.0022(12) 0.0000(11) -0.0004(12)
C13 0.0271(15) 0.0244(17) 0.0306(14) 0.0002(12) 0.0031(12) -0.0040(12)
C14 0.0281(15) 0.0226(16) 0.0255(13) -0.0017(11) 0.0027(11) -0.0020(12)
C15 0.0313(16) 0.0228(16) 0.0289(14) 0.0018(12) 0.0015(12) -0.0077(13)
C16 0.0224(15) 0.0287(17) 0.0308(14) -0.0005(12) 0.0014(11) -0.0005(12)
C17 0.0234(15) 0.0261(17) 0.0305(14) -0.0014(12) 0.0006(11) 0.0020(12)
C18 0.0315(17) 0.0335(19) 0.0284(15) 0.0010(13) 0.0018(12) 0.0021(14)
C19 0.0452(19) 0.0320(19) 0.0300(15) -0.0009(13) -0.0063(13) -0.0018(15)
C20 0.0364(19) 0.053(2) 0.0303(16) 0.0006(15) -0.0049(13) -0.0125(16)
C21 0.0332(18) 0.057(2) 0.0289(15) -0.0018(15) -0.0063(13) 0.0000(16)
C22 0.0358(18) 0.037(2) 0.0425(17) -0.0032(14) -0.0052(14) 0.0052(15)
C23 0.0319(17) 0.0327(19) 0.0330(15) -0.0031(13) -0.0013(12) 0.0004(14)
C24 0.064(2) 0.039(2) 0.057(2) 0.0005(17) -0.0053(18) -0.0042(18)
C25 0.0316(19) 0.085(3) 0.055(2) 0.0016(19) -0.0006(16) 0.0024(18)
C26 0.042(2) 0.030(2) 0.073(2) 0.0040(16) -0.0038(17) 0.0006(16)
C27 0.0259(14) 0.0294(17) 0.0271(14) -0.0002(12) 0.0067(11) 0.0009(13)
C28 0.0265(15) 0.0292(18) 0.0230(13) -0.0009(12) 0.0074(11) 0.0002(12)
C29 0.0297(16) 0.043(2) 0.0254(14) -0.0001(13) 0.0016(12) 0.0013(14)
C30 0.0384(18) 0.043(2) 0.0285(15) 0.0012(13) 0.0078(13) 0.0104(15)
C31 0.052(2) 0.0275(18) 0.0384(17) -0.0084(14) 0.0056(15) 0.0074(15)
C32 0.0355(17) 0.0333(19) 0.0363(16) -0.0058(14) 0.0010(13) -0.0005(14)
C33 0.0355(17) 0.0351(19) 0.0352(16) -0.0014(13) 0.0000(13) -0.0020(14)
C34 0.057(2) 0.049(2) 0.052(2) 0.0011(17) -0.0007(17) 0.0259(18)
C35 0.053(2) 0.046(2) 0.059(2) -0.0161(16) -0.0129(17) -0.0027(17)
C36 0.0301(16) 0.0203(16) 0.0284(14) -0.0010(11) 0.0035(12) -0.0009(12)
C37 0.0307(16) 0.0274(18) 0.0402(16) 0.0010(13) 0.0051(13) 0.0017(13)
C38 0.0464(19) 0.0208(17) 0.0406(17) 0.0039(13) 0.0060(14) -0.0007(14)
C39 0.047(2) 0.0326(19) 0.0332(16) -0.0112(13) 0.0030(13) 0.0054(14)
C40 0.0304(16) 0.0243(16) 0.0305(14) 0.0002(12) 0.0054(12) -0.0004(12)
C41 0.0397(17) 0.0283(17) 0.0292(14) -0.0050(12) 0.0032(13) -0.0010(13)
C42 0.0419(19) 0.0326(19) 0.0374(16) 0.0010(13) 0.0028(13) 0.0078(14)
C43 0.0480(19) 0.0241(18) 0.0508(19) -0.0057(14) 0.0029(15) 0.0045(15)
C44 0.0341(16) 0.0218(16) 0.0346(15) -0.0019(12) 0.0052(12) -0.0030(13)
C45 0.0427(18) 0.0336(19) 0.0405(16) -0.0008(14) 0.0128(14) 0.0110(14)
C46 0.0340(18) 0.0350(19) 0.0439(18) 0.0066(14) 0.0117(13) 0.0011(14)
O100 0.121(5) 0.111(6) 0.135(5) -0.005(5) -0.019(5) 0.008(4)
C101 0.073(6) 0.107(7) 0.087(6) 0.004(6) -0.011(5) 0.040(5)
C102 0.218(13) 0.104(9) 0.091(8) 0.022(7) 0.003(10) -0.002(10)
C103 0.193(10) 0.077(7) 0.110(7) 0.010(6) -0.010(8) 0.007(8)
C104 0.127(7) 0.063(6) 0.104(6) 0.008(5) 0.002(5) 0.017(6)
O110 0.124(6) 0.126(7) 0.158(7) 0.006(6) -0.052(5) 0.003(5)
C111 0.124(8) 0.179(8) 0.099(7) -0.009(6) -0.007(6) 0.031(7)
C112 0.153(8) 0.151(9) 0.120(7) -0.004(7) -0.023(7) 0.027(7)
C113 0.139(8) 0.126(9) 0.141(8) 0.026(7) -0.041(7) 0.028(7)
C114 0.121(7) 0.107(7) 0.154(8) 0.023(6) -0.051(7) 0.012(6)

loop_
_atom_type_symbol
_atom_type_description
_atom_type_scat_dispersion_real
_atom_type_scat_dispersion_imag
_atom_type_scat_source
C C 0.0033 0.0016 'International Tables Vol C Tables 4.2.6.8 and 6.1.1.4'
H H 0.0000 0.0000 'International Tables Vol C Tables 4.2.6.8 and 6.1.1.4'
N N 0.0061 0.0033 'International Tables Vol C Tables 4.2.6.8 and 6.1.1.4'
O O 0.0106 0.0060 'International Tables Vol C Tables 4.2.6.8 and 6.1.1.4'
Co Co 0.3494 0.9721 'International Tables Vol C Tables 4.2.6.8 and 6.1.1.4'
Cl Cl 0.1484 0.1585 'International Tables Vol C Tables 4.2.6.8 and 6.1.1.4'

loop_
_geom_angle_atom_site_label_1
_geom_angle_atom_site_label_2
_geom_angle_atom_site_label_3
_geom_angle
O1 Co1 N6 118.90(9)
O1 Co1 C8 118.53(10)
N6 Co1 C8 109.94(10)
O1 Co1 N1 99.51(8)
N6 Co1 N1 110.70(9)
C8 Co1 N1 95.68(10)
N1 Co1A O1 90.43(8)
N1 Co1A C8 87.40(9)
O1 Co1A C8 91.67(8)
N1 Co1A C3 113.96(9)
O1 Co1A C3 131.10(8)
C8 Co1A C3 129.05(9)
C13 O1 Co1 116.87(16)
C13 O1 Co1A 105.88(15)
C1 N1 C11 110.0(2)
C1 N1 C6 107.2(2)
C11 N1 C6 108.3(2)
C1 N1 Co1A 98.39(15)
C11 N1 Co1A 114.20(16)
C6 N1 Co1A 117.99(16)
C1 N1 Co1 115.19(16)
C11 N1 Co1 102.26(16)
C6 N1 Co1 113.67(16)
C3 N2 C4 109.3(2)
C3 N2 C2 125.4(2)
C4 N2 C2 124.9(2)
C3 N3 C5 108.8(2)
C3 N3 C18 126.0(2)
C5 N3 C18 125.2(2)
C8 N4 C9 111.5(2)
C8 N4 C7 123.2(2)
C9 N4 C7 125.3(2)
C8 N5 C10 111.7(2)
C8 N5 C27 120.8(2)
C10 N5 C27 127.3(2)
C3 N6 Co1 130.4(2)
C3 N6 H6N 113(2)
Co1 N6 H6N 116(2)
N1 C1 C2 114.9(2)
N1 C1 H1A 108.5
C2 C1 H1A 108.5
N1 C1 H1B 108.5
C2 C1 H1B 108.5
H1A C1 H1B 107.5
N2 C2 C1 113.6(2)
N2 C2 H2A 108.8
C1 C2 H2A 108.8
N2 C2 H2B 108.8
C1 C2 H2B 108.8
H2A C2 H2B 107.7
N6 C3 N2 125.8(3)
N6 C3 N3 127.5(3)
N2 C3 N3 106.6(2)
N2 C3 Co1A 92.04(16)
N3 C3 Co1A 158.9(2)
C5 C4 N2 107.9(3)
C5 C4 H4A 126.0
N2 C4 H4A 126.0
C4 C5 N3 107.4(3)
C4 C5 H5A 126.3
N3 C5 H5A 126.3
N1 C6 C7 116.5(2)
N1 C6 H6A 108.2
C7 C6 H6A 108.2
N1 C6 H6B 108.2
C7 C6 H6B 108.2
H6A C6 H6B 107.3
N4 C7 C6 113.2(2)
N4 C7 H7A 108.9
C6 C7 H7A 108.9
N4 C7 H7B 108.9
C6 C7 H7B 108.9
H7A C7 H7B 107.8
N4 C8 N5 103.8(2)
N4 C8 Co1 126.14(19)
N5 C8 Co1 129.39(19)
N4 C8 Co1A 123.31(18)
N5 C8 Co1A 127.37(18)
C10 C9 N4 106.7(2)
C10 C9 H9A 126.6
N4 C9 H9A 126.6
C9 C10 N5 106.3(2)
C9 C10 H10A 126.9
N5 C10 H10A 126.9
N1 C11 C12 114.6(2)
N1 C11 H11A 108.6
C12 C11 H11A 108.6
N1 C11 H11B 108.6
C12 C11 H11B 108.6
H11A C11 H11B 107.6
C17 C12 C13 120.9(2)
C17 C12 C11 120.2(2)
C13 C12 C11 118.9(2)
O1 C13 C12 119.1(2)
O1 C13 C14 121.6(2)
C12 C13 C14 119.3(2)
C15 C14 C13 116.3(2)
C15 C14 C36 122.2(2)
C13 C14 C36 121.4(2)
C16 C15 C14 124.8(3)
C16 C15 H15A 117.6
C14 C15 H15A 117.6
C15 C16 C17 117.4(2)
C15 C16 C46 121.1(2)
C17 C16 C46 121.4(2)
C12 C17 C16 121.1(3)
C12 C17 H17A 119.5
C16 C17 H17A 119.5
C23 C18 C19 121.8(3)
C23 C18 N3 118.8(2)
C19 C18 N3 119.4(3)
C20 C19 C18 117.2(3)
C20 C19 C24 121.0(3)
C18 C19 C24 121.8(3)
C21 C20 C19 122.5(3)
C21 C20 H20A 118.8
C19 C20 H20A 118.8
C20 C21 C22 118.8(3)
C20 C21 C25 120.9(3)
C22 C21 C25 120.2(3)
C21 C22 C23 121.6(3)
C21 C22 H22A 119.2
C23 C22 H22A 119.2
C18 C23 C22 118.0(3)
C18 C23 C26 121.8(3)
C22 C23 C26 120.2(3)
C19 C24 H24A 109.5
C19 C24 H24B 109.5
H24A C24 H24B 109.5
C19 C24 H24C 109.5
H24A C24 H24C 109.5
H24B C24 H24C 109.5
C21 C25 H25A 109.5
C21 C25 H25B 109.5
H25A C25 H25B 109.5
C21 C25 H25C 109.5
H25A C25 H25C 109.5
H25B C25 H25C 109.5
C23 C26 H26A 109.5
C23 C26 H26B 109.5
H26A C26 H26B 109.5
C23 C26 H26C 109.5
H26A C26 H26C 109.5
H26B C26 H26C 109.5
C28 C27 C32 122.5(3)
C28 C27 N5 118.6(2)
C32 C27 N5 118.8(2)
C27 C28 C29 117.6(3)
C27 C28 C33 121.4(2)
C29 C28 C33 121.0(3)
C28 C29 C30 121.7(3)
C28 C29 H29A 119.2
C30 C29 H29A 119.2
C31 C30 C29 118.4(3)
C31 C30 C34 121.2(3)
C29 C30 C34 120.4(3)
C30 C31 C32 122.1(3)
C30 C31 H31A 119.0
C32 C31 H31A 119.0
C31 C32 C27 117.7(3)
C31 C32 C35 120.6(3)
C27 C32 C35 121.7(3)
C28 C33 H33A 109.5
C28 C33 H33B 109.5
H33A C33 H33B 109.5
C28 C33 H33C 109.5
H33A C33 H33C 109.5
H33B C33 H33C 109.5
C30 C34 H34A 109.5
C30 C34 H34B 109.5
H34A C34 H34B 109.5
C30 C34 H34C 109.5
H34A C34 H34C 109.5
H34B C34 H34C 109.5
C32 C35 H35A 109.5
C32 C35 H35B 109.5
H35A C35 H35B 109.5
C32 C35 H35C 109.5
H35A C35 H35C 109.5
H35B C35 H35C 109.5
C14 C36 C44 112.0(2)
C14 C36 C41 110.2(2)
C44 C36 C41 107.3(2)
C14 C36 C40 111.9(2)
C44 C36 C40 106.9(2)
C41 C36 C40 108.5(2)
C40 C37 C42 109.4(2)
C40 C37 C45 109.3(2)
C42 C37 C45 110.1(2)
C40 C37 H37A 109.3
C42 C37 H37A 109.3
C45 C37 H37A 109.3
C42 C38 C43 109.7(2)
C42 C38 C44 110.1(2)
C43 C38 C44 109.3(2)
C42 C38 H38A 109.2
C43 C38 H38A 109.2
C44 C38 H38A 109.2
C45 C39 C41 109.3(2)
C45 C39 C43 109.3(2)
C41 C39 C43 109.7(2)
C45 C39 H39A 109.5
C41 C39 H39A 109.5
C43 C39 H39A 109.5
C37 C40 C36 111.4(2)
C37 C40 H40A 109.4
C36 C40 H40A 109.4
C37 C40 H40B 109.4
C36 C40 H40B 109.4
H40A C40 H40B 108.0
C39 C41 C36 111.0(2)
C39 C41 H41A 109.4
C36 C41 H41A 109.4
C39 C41 H41B 109.4
C36 C41 H41B 109.4
H41A C41 H41B 108.0
C38 C42 C37 108.7(2)
C38 C42 H42A 110.0
C37 C42 H42A 110.0
C38 C42 H42B 110.0
C37 C42 H42B 110.0
H42A C42 H42B 108.3
C38 C43 C39 109.4(2)
C38 C43 H43A 109.8
C39 C43 H43A 109.8
C38 C43 H43B 109.8
C39 C43 H43B 109.8
H43A C43 H43B 108.2
C38 C44 C36 111.6(2)
C38 C44 H44A 109.3
C36 C44 H44A 109.3
C38 C44 H44B 109.3
C36 C44 H44B 109.3
H44A C44 H44B 108.0
C39 C45 C37 109.3(2)
C39 C45 H45A 109.8
C37 C45 H45A 109.8
C39 C45 H45B 109.8
C37 C45 H45B 109.8
H45A C45 H45B 108.3
C16 C46 H46A 109.5
C16 C46 H46B 109.5
H46A C46 H46B 109.5
C16 C46 H46C 109.5
H46A C46 H46C 109.5
H46B C46 H46C 109.5
C101 O100 C104 112.7(8)
O100 C101 C102 109.4(9)
O100 C101 H10B 109.8
C102 C101 H10B 109.8
O100 C101 H10C 109.8
C102 C101 H10C 109.8
H10B C101 H10C 108.2
C103 C102 C101 94.2(11)
C103 C102 H10D 112.9
C101 C102 H10D 112.9
C103 C102 H10E 112.9
C101 C102 H10E 112.9
H10D C102 H10E 110.3
C102 C103 C104 121.0(13)
C102 C103 H10F 107.1
C104 C103 H10F 107.1
C102 C103 H10G 107.1
C104 C103 H10G 107.1
H10F C103 H10G 106.8
O100 C104 C103 97.5(8)
O100 C104 H10H 112.3
C103 C104 H10H 112.3
O100 C104 H10I 112.3
C103 C104 H10I 112.3
H10H C104 H10I 109.9
C111 O110 C114 113.9(9)
O110 C111 C112 109.0(10)
O110 C111 H11C 109.9
C112 C111 H11C 109.9
O110 C111 H11D 109.9
C112 C111 H11D 109.9
H11C C111 H11D 108.3
C113 C112 C111 93.0(12)
C113 C112 H11E 113.1
C111 C112 H11E 113.1
C113 C112 H11F 113.1
C111 C112 H11F 113.1
H11E C112 H11F 110.5
C112 C113 C114 120.3(13)
C112 C113 H11G 107.3
C114 C113 H11G 107.3
C112 C113 H11H 107.3
C114 C113 H11H 107.3
H11G C113 H11H 106.9
O110 C114 C113 95.2(10)
O110 C114 H11I 112.7
C113 C114 H11I 112.7
O110 C114 H11J 112.7
C113 C114 H11J 112.7
H11I C114 H11J 110.2

loop_
_geom_bond_atom_site_label_1
_geom_bond_atom_site_label_2
_geom_bond_distance
Co1 O1 1.8868(19)
Co1 N6 1.979(2)
Co1 C8 1.990(3)
Co1 N1 2.099(2)
Co1A N1 2.005(2)
Co1A O1 2.2775(18)
Co1A C8 2.368(3)
Co1A C3 2.426(3)
O2 H2O 1.0996
O1 C13 1.349(3)
N1 C1 1.492(3)
N1 C11 1.501(3)
N1 C6 1.502(3)
N2 C3 1.352(3)
N2 C4 1.395(3)
N2 C2 1.462(3)
N3 C3 1.362(3)
N3 C5 1.406(3)
N3 C18 1.439(4)
N4 C8 1.354(3)
N4 C9 1.381(3)
N4 C7 1.461(3)
N5 C8 1.355(3)
N5 C10 1.383(3)
N5 C27 1.441(3)
N6 C3 1.324(3)
N6 H6N 0.83(3)
C1 C2 1.533(4)
C1 H1A 0.9900
C1 H1B 0.9900
C2 H2A 0.9900
C2 H2B 0.9900
C4 C5 1.326(4)
C4 H4A 0.9500
C5 H5A 0.9500
C6 C7 1.515(4)
C6 H6A 0.9900
C6 H6B 0.9900
C7 H7A 0.9900
C7 H7B 0.9900
C9 C10 1.347(4)
C9 H9A 0.9500
C10 H10A 0.9500
C11 C12 1.501(4)
C11 H11A 0.9900
C11 H11B 0.9900
C12 C17 1.385(3)
C12 C13 1.408(4)
C13 C14 1.423(4)
C14 C15 1.399(3)
C14 C36 1.529(4)
C15 C16 1.379(4)
C15 H15A 0.9500
C16 C17 1.385(4)
C16 C46 1.507(4)
C17 H17A 0.9500
C18 C23 1.388(4)
C18 C19 1.405(4)
C19 C20 1.399(4)
C19 C24 1.490(4)
C20 C21 1.367(4)
C20 H20A 0.9500
C21 C22 1.385(4)
C21 C25 1.520(4)
C22 C23 1.398(4)
C22 H22A 0.9500
C23 C26 1.506(4)
C24 H24A 0.9800
C24 H24B 0.9800
C24 H24C 0.9800
C25 H25A 0.9800
C25 H25B 0.9800
C25 H25C 0.9800
C26 H26A 0.9800
C26 H26B 0.9800
C26 H26C 0.9800
C27 C28 1.387(4)
C27 C32 1.391(4)
C28 C29 1.389(4)
C28 C33 1.509(4)
C29 C30 1.397(4)
C29 H29A 0.9500
C30 C31 1.378(4)
C30 C34 1.512(4)
C31 C32 1.386(4)
C31 H31A 0.9500
C32 C35 1.523(4)
C33 H33A 0.9800
C33 H33B 0.9800
C33 H33C 0.9800
C34 H34A 0.9800
C34 H34B 0.9800
C34 H34C 0.9800
C35 H35A 0.9800
C35 H35B 0.9800
C35 H35C 0.9800
C36 C44 1.543(4)
C36 C41 1.548(3)
C36 C40 1.549(4)
C37 C40 1.525(4)
C37 C42 1.532(4)
C37 C45 1.539(4)
C37 H37A 1.0000
C38 C42 1.523(4)
C38 C43 1.527(4)
C38 C44 1.530(4)
C38 H38A 1.0000
C39 C45 1.527(4)
C39 C41 1.534(4)
C39 C43 1.536(4)
C39 H39A 1.0000
C40 H40A 0.9900
C40 H40B 0.9900
C41 H41A 0.9900
C41 H41B 0.9900
C42 H42A 0.9900
C42 H42B 0.9900
C43 H43A 0.9900
C43 H43B 0.9900
C44 H44A 0.9900
C44 H44B 0.9900
C45 H45A 0.9900
C45 H45B 0.9900
C46 H46A 0.9800
C46 H46B 0.9800
C46 H46C 0.9800
O100 C101 1.350(10)
O100 C104 1.471(11)
C101 C102 1.729(17)
C101 H10B 0.9900
C101 H10C 0.9900
C102 C103 1.310(18)
C102 H10D 0.9900
C102 H10E 0.9900
C103 C104 1.568(16)
C103 H10F 0.9900
C103 H10G 0.9900
C104 H10H 0.9900
C104 H10I 0.9900
O110 C111 1.358(13)
O110 C114 1.518(13)
C111 C112 1.654(15)
C111 H11C 0.9900
C111 H11D 0.9900
C112 C113 1.407(19)
C112 H11E 0.9900
C112 H11F 0.9900
C113 C114 1.518(17)
C113 H11G 0.9900
C113 H11H 0.9900
C114 H11I 0.9900
C114 H11J 0.9900

loop_
_geom_torsion_atom_site_label_1
_geom_torsion_atom_site_label_2
_geom_torsion_atom_site_label_3
_geom_torsion_atom_site_label_4
_geom_torsion
N6 Co1 O1 C13 -82.4(2)
C8 Co1 O1 C13 139.54(18)
N1 Co1 O1 C13 37.70(19)
N6 Co1 O1 Co1A -44.59(9)
C8 Co1 O1 Co1A 177.38(13)
N1 Co1 O1 Co1A 75.54(8)
N1 Co1A O1 C13 55.98(16)
C8 Co1A O1 C13 143.39(16)
C3 Co1A O1 C13 -67.08(19)
N1 Co1A O1 Co1 -89.35(9)
C8 Co1A O1 Co1 -1.94(10)
C3 Co1A O1 Co1 147.59(11)
O1 Co1A N1 C1 -120.49(16)
C8 Co1A N1 C1 147.85(16)
C3 Co1A N1 C1 15.80(18)
O1 Co1A N1 C11 -4.00(16)
C8 Co1A N1 C11 -95.66(17)
C3 Co1A N1 C11 132.28(16)
O1 Co1A N1 C6 124.90(19)
C8 Co1A N1 C6 33.24(19)
C3 Co1A N1 C6 -98.82(19)
O1 Co1A N1 Co1 45.01(6)
C8 Co1A N1 Co1 -46.64(8)
C3 Co1A N1 Co1 -178.70(8)
O1 Co1 N1 C1 -104.17(18)
N6 Co1 N1 C1 21.8(2)
C8 Co1 N1 C1 135.62(19)
O1 Co1 N1 C11 15.15(15)
N6 Co1 N1 C11 141.11(15)
C8 Co1 N1 C11 -105.07(16)
O1 Co1 N1 C6 131.60(17)
N6 Co1 N1 C6 -102.44(18)
C8 Co1 N1 C6 11.38(19)
O1 Co1 N1 Co1A -120.05(7)
N6 Co1 N1 Co1A 5.90(9)
C8 Co1 N1 Co1A 119.73(9)
O1 Co1 N6 C3 99.3(3)
C8 Co1 N6 C3 -119.4(3)
N1 Co1 N6 C3 -14.9(3)
C11 N1 C1 C2 -88.8(3)
C6 N1 C1 C2 153.7(2)
Co1A N1 C1 C2 30.8(2)
Co1 N1 C1 C2 26.1(3)
C3 N2 C2 C1 84.7(3)
C4 N2 C2 C1 -102.9(3)
N1 C1 C2 N2 -95.6(3)
Co1 N6 C3 N2 -14.1(4)
Co1 N6 C3 N3 164.5(2)
Co1 N6 C3 Co1A 1.63(6)
C4 N2 C3 N6 177.1(3)
C2 N2 C3 N6 -9.6(4)
C4 N2 C3 N3 -1.7(3)
C2 N2 C3 N3 171.6(2)
C4 N2 C3 Co1A 168.2(2)
C2 N2 C3 Co1A -18.5(3)
C5 N3 C3 N6 -177.2(3)
C18 N3 C3 N6 5.2(5)
C5 N3 C3 N2 1.6(3)
C18 N3 C3 N2 -176.0(2)
C5 N3 C3 Co1A -149.4(5)
C18 N3 C3 Co1A 32.9(7)
N1 Co1A C3 N6 167.0(2)
O1 Co1A C3 N6 -79.5(2)
C8 Co1A C3 N6 59.8(3)
N1 Co1A C3 N2 -25.67(19)
O1 Co1A C3 N2 87.82(18)
C8 Co1A C3 N2 -132.92(16)
N1 Co1A C3 N3 126.7(6)
O1 Co1A C3 N3 -119.8(5)
C8 Co1A C3 N3 19.4(6)
C3 N2 C4 C5 1.2(4)
C2 N2 C4 C5 -172.2(3)
N2 C4 C5 N3 -0.1(4)
C3 N3 C5 C4 -0.9(3)
C18 N3 C5 C4 176.8(3)
C1 N1 C6 C7 -177.6(2)
C11 N1 C6 C7 63.8(3)
Co1A N1 C6 C7 -67.9(3)
Co1 N1 C6 C7 -49.1(3)
C8 N4 C7 C6 -46.6(4)
C9 N4 C7 C6 131.4(3)
N1 C6 C7 N4 70.5(3)
C9 N4 C8 N5 0.5(3)
C7 N4 C8 N5 178.7(2)
C9 N4 C8 Co1 -170.7(2)
C7 N4 C8 Co1 7.6(4)
C9 N4 C8 Co1A -154.88(19)
C7 N4 C8 Co1A 23.3(4)
C10 N5 C8 N4 -1.0(3)
C27 N5 C8 N4 -176.1(2)
C10 N5 C8 Co1 169.7(2)
C27 N5 C8 Co1 -5.3(4)
C10 N5 C8 Co1A 153.0(2)
C27 N5 C8 Co1A -22.1(4)
O1 Co1 C8 N4 -95.1(2)
N6 Co1 C8 N4 123.4(2)
N1 Co1 C8 N4 8.9(3)
O1 Co1 C8 N5 96.0(3)
N6 Co1 C8 N5 -45.4(3)
N1 Co1 C8 N5 -159.9(2)
O1 Co1 C8 Co1A -177.42(13)
N6 Co1 C8 Co1A 41.10(9)
N1 Co1 C8 Co1A -73.35(9)
N1 Co1A C8 N4 -14.5(2)
O1 Co1A C8 N4 -104.9(2)
C3 Co1A C8 N4 104.6(2)
N1 Co1A C8 N5 -163.9(2)
O1 Co1A C8 N5 105.8(2)
C3 Co1A C8 N5 -44.7(3)
N1 Co1A C8 Co1 92.23(10)
O1 Co1A C8 Co1 1.88(9)
C3 Co1A C8 Co1 -148.65(11)
C8 N4 C9 C10 0.2(3)
C7 N4 C9 C10 -177.9(3)
N4 C9 C10 N5 -0.8(3)
C8 N5 C10 C9 1.2(3)
C27 N5 C10 C9 175.8(2)
C1 N1 C11 C12 61.3(3)
C6 N1 C11 C12 178.1(2)
Co1A N1 C11 C12 -48.3(3)
Co1 N1 C11 C12 -61.6(2)
N1 C11 C12 C17 -116.4(3)
N1 C11 C12 C13 65.9(3)
Co1 O1 C13 C12 -50.1(3)
Co1A O1 C13 C12 -58.7(3)
Co1 O1 C13 C14 129.3(2)
Co1A O1 C13 C14 120.6(2)
C17 C12 C13 O1 -176.8(2)
C11 C12 C13 O1 1.0(4)
C17 C12 C13 C14 3.9(4)
C11 C12 C13 C14 -178.3(2)
O1 C13 C14 C15 176.4(2)
C12 C13 C14 C15 -4.3(4)
O1 C13 C14 C36 -2.2(4)
C12 C13 C14 C36 177.2(2)
C13 C14 C15 C16 1.6(4)
C36 C14 C15 C16 -179.8(2)
C14 C15 C16 C17 1.6(4)
C14 C15 C16 C46 -179.3(3)
C13 C12 C17 C16 -0.6(4)
C11 C12 C17 C16 -178.4(2)
C15 C16 C17 C12 -2.1(4)
C46 C16 C17 C12 178.8(2)
C3 N3 C18 C23 67.4(4)
C5 N3 C18 C23 -109.9(3)
C3 N3 C18 C19 -114.7(3)
C5 N3 C18 C19 68.0(4)
C23 C18 C19 C20 -2.9(4)
N3 C18 C19 C20 179.2(2)
C23 C18 C19 C24 177.2(3)
N3 C18 C19 C24 -0.6(4)
C18 C19 C20 C21 1.2(4)
C24 C19 C20 C21 -178.9(3)
C19 C20 C21 C22 1.0(4)
C19 C20 C21 C25 -176.3(3)
C20 C21 C22 C23 -1.7(4)
C25 C21 C22 C23 175.6(3)
C19 C18 C23 C22 2.3(4)
N3 C18 C23 C22 -179.8(2)
C19 C18 C23 C26 -177.9(3)
N3 C18 C23 C26 0.0(4)
C21 C22 C23 C18 0.1(4)
C21 C22 C23 C26 -179.8(3)
C8 N5 C27 C28 98.5(3)
C10 N5 C27 C28 -75.7(3)
C8 N5 C27 C32 -77.5(3)
C10 N5 C27 C32 108.3(3)
C32 C27 C28 C29 0.0(4)
N5 C27 C28 C29 -175.9(2)
C32 C27 C28 C33 -179.8(2)
N5 C27 C28 C33 4.3(4)
C27 C28 C29 C30 -0.8(4)
C33 C28 C29 C30 179.0(2)
C28 C29 C30 C31 0.9(4)
C28 C29 C30 C34 -178.1(3)
C29 C30 C31 C32 -0.1(4)
C34 C30 C31 C32 178.9(3)
C30 C31 C32 C27 -0.7(4)
C30 C31 C32 C35 179.1(3)
C28 C27 C32 C31 0.7(4)
N5 C27 C32 C31 176.6(2)
C28 C27 C32 C35 -179.0(3)
N5 C27 C32 C35 -3.2(4)
C15 C14 C36 C44 8.0(3)
C13 C14 C36 C44 -173.5(2)
C15 C14 C36 C41 -111.2(3)
C13 C14 C36 C41 67.3(3)
C15 C14 C36 C40 128.0(3)
C13 C14 C36 C40 -53.5(3)
C42 C37 C40 C36 61.3(3)
C45 C37 C40 C36 -59.4(3)
C14 C36 C40 C37 178.7(2)
C44 C36 C40 C37 -58.4(3)
C41 C36 C40 C37 57.0(3)
C45 C39 C41 C36 59.9(3)
C43 C39 C41 C36 -59.9(3)
C14 C36 C41 C39 -179.7(2)
C44 C36 C41 C39 58.2(3)
C40 C36 C41 C39 -57.0(3)
C43 C38 C42 C37 -60.6(3)
C44 C38 C42 C37 59.7(3)
C40 C37 C42 C38 -60.4(3)
C45 C37 C42 C38 59.8(3)
C42 C38 C43 C39 61.2(3)
C44 C38 C43 C39 -59.6(3)
C45 C39 C43 C38 -60.2(3)
C41 C39 C43 C38 59.6(3)
C42 C38 C44 C36 -60.0(3)
C43 C38 C44 C36 60.6(3)
C14 C36 C44 C38 -179.7(2)
C41 C36 C44 C38 -58.8(3)
C40 C36 C44 C38 57.4(3)
C41 C39 C45 C37 -60.9(3)
C43 C39 C45 C37 59.2(3)
C40 C37 C45 C39 60.7(3)
C42 C37 C45 C39 -59.6(3)
C104 O100 C101 C102 4.3(14)
O100 C101 C102 C103 10.3(18)
C101 C102 C103 C104 -22(2)
C101 O100 C104 C103 -14.6(13)
C102 C103 C104 O100 26(2)
C114 O110 C111 C112 -12.0(16)
O110 C111 C112 C113 23.8(17)
C111 C112 C113 C114 -31(2)
C111 O110 C114 C113 -4.9(15)
C112 C113 C114 O110 25(2)
